data_4026590
loop_
_publ_author_name
'Motoki Toganoh'
'Yasunori Kawabe'
'Hiroyuki Furuta'

_publ_section_title
;
 C-Fused Norrole: A Fused Corrole Isomer Bearing a N,C-Linked Bipyrrole
 Unit
;
_journal_name_full 'Journal of Organic Chemistry'
_journal_page_first 7618
_journal_page_last 7622
_journal_paper_doi 10.1021/jo2014017
_journal_volume 76
_journal_year 2011
_chemical_formula_moiety 'C37 H9 F15 N4, C2 H3 N'
_chemical_formula_sum 'C39 H12 F15 N5'
_chemical_formula_weight 835.54
_chemical_name_systematic
; 
 ? 
;
_space_group_IT_number 13
_symmetry_cell_setting monoclinic
_symmetry_Int_Tables_number 13
_symmetry_space_group_name_Hall '-P 2yac'
_symmetry_space_group_name_H-M 'P 1 2/n 1'
_atom_sites_solution_hydrogens geom
_atom_sites_solution_primary direct
_atom_sites_solution_secondary difmap
_audit_creation_method SHELXL-97
_cell_angle_alpha 90.00
_cell_angle_beta 104.131(12)
_cell_angle_gamma 90.00
_cell_formula_units_Z 4
_cell_length_a 14.206(18)
_cell_length_b 8.077(10)
_cell_length_c 29.35(4)
_cell_measurement_reflns_used 4936
_cell_measurement_temperature 123(2)
_cell_measurement_theta_max 27.4623
_cell_measurement_theta_min 2.8625
_cell_volume 3266(7)
_computing_structure_refinement 'SHELXL-97 (Sheldrick, 1997)'
_computing_structure_solution 'SHELXS-97 (Sheldrick, 1990)'
_diffrn_ambient_temperature 123(2)
_diffrn_measured_fraction_theta_full 0.996
_diffrn_measured_fraction_theta_max 0.996
_diffrn_measurement_device_type 'CCD area detector'
_diffrn_measurement_method 'phi and omega scans'
_diffrn_radiation_monochromator graphite
_diffrn_radiation_source 'fine-focus sealed tube'
_diffrn_radiation_type ' MoKa'
_diffrn_radiation_wavelength 0.71069
_diffrn_reflns_av_R_equivalents 0.1972
_diffrn_reflns_av_sigmaI/netI 0.1480
_diffrn_reflns_limit_h_max 17
_diffrn_reflns_limit_h_min -16
_diffrn_reflns_limit_k_max 9
_diffrn_reflns_limit_k_min -9
_diffrn_reflns_limit_l_max 35
_diffrn_reflns_limit_l_min -35
_diffrn_reflns_number 25370
_diffrn_reflns_theta_full 25.30
_diffrn_reflns_theta_max 25.30
_diffrn_reflns_theta_min 2.86
_exptl_absorpt_coefficient_mu 0.162
_exptl_absorpt_correction_T_max 0.9968
_exptl_absorpt_correction_T_min 0.9713
_exptl_absorpt_correction_type empirical
_exptl_absorpt_process_details 'SADABS, Sheldrick 1996'
_exptl_crystal_colour 'dark green'
_exptl_crystal_density_diffrn 1.699
_exptl_crystal_description prism
_exptl_crystal_F_000 1664
_exptl_crystal_size_max 0.18
_exptl_crystal_size_mid 0.07
_exptl_crystal_size_min 0.02
_refine_diff_density_max 0.409
_refine_diff_density_min -0.478
_refine_diff_density_rms 0.107
_refine_ls_extinction_method none
_refine_ls_goodness_of_fit_ref 1.049
_refine_ls_hydrogen_treatment constr
_refine_ls_matrix_type full
_refine_ls_number_parameters 533
_refine_ls_number_reflns 5927
_refine_ls_number_restraints 0
_refine_ls_restrained_S_all 1.049
_refine_ls_R_factor_all 0.1777
_refine_ls_R_factor_gt 0.1182
_refine_ls_shift/su_max 0.001
_refine_ls_shift/su_mean 0.000
_refine_ls_structure_factor_coef Fsqd
_refine_ls_weighting_details 'calc w=1/[?^2^(Fo^2^)+(0.0942P)^2^+0.0000P] where P=(Fo^2^+2Fc^2^)/3'
_refine_ls_weighting_scheme calc
_refine_ls_wR_factor_gt 0.3171
_refine_ls_wR_factor_ref 0.3758
_reflns_number_gt 2980
_reflns_number_total 5927
_reflns_threshold_expression >2sigma(I)
_cod_data_source_file jo2014017_si_002.cif
_cod_data_source_block C,C-fused_N,C-linked_N-confused_corrole
_cod_original_sg_symbol_H-M 'P 2/n'
_cod_database_code 4026590

loop_
_symmetry_equiv_pos_as_xyz
'x, y, z'
'-x+1/2, y, -z+1/2'
'-x, -y, -z'
'x-1/2, -y, z-1/2'

loop_
_atom_site_label
_atom_site_type_symbol
_atom_site_fract_x
_atom_site_fract_y
_atom_site_fract_z
_atom_site_U_iso_or_equiv
_atom_site_adp_type
_atom_site_occupancy
_atom_site_symmetry_multiplicity
_atom_site_calc_flag
_atom_site_refinement_flags
C1 C 0.4737(5) 0.2347(8) 0.9836(2) 0.0414(16) Uani 1 1 d .
C2 C 0.5552(5) 0.1569(8) 0.9699(2) 0.0426(16) Uani 1 1 d .
H1 H 0.6202 0.1484 0.9881 0.051 Uiso 1 1 calc R
C3 C 0.5182(5) 0.0986(9) 0.9252(2) 0.0484(17) Uani 1 1 d .
H2 H 0.5527 0.0395 0.9065 0.058 Uiso 1 1 calc R
C4 C 0.4159(6) 0.1443(9) 0.9119(2) 0.0465(17) Uani 1 1 d .
C5 C 0.3543(5) 0.1702(8) 0.8667(2) 0.0439(16) Uani 1 1 d .
C6 C 0.2768(5) 0.2868(8) 0.8617(2) 0.0420(16) Uani 1 1 d .
C7 C 0.2192(5) 0.3805(10) 0.8232(2) 0.0500(18) Uani 1 1 d .
H3 H 0.2150 0.3607 0.7909 0.060 Uiso 1 1 calc R
C8 C 0.1710(5) 0.5042(10) 0.8409(2) 0.0479(17) Uani 1 1 d .
H4 H 0.1299 0.5860 0.8230 0.057 Uiso 1 1 calc R
C9 C 0.1944(5) 0.4867(9) 0.8920(2) 0.0413(15) Uani 1 1 d .
C10 C 0.1722(5) 0.5765(8) 0.9289(2) 0.0393(15) Uani 1 1 d .
C11 C 0.2105(5) 0.5600(9) 0.9794(2) 0.0437(16) Uani 1 1 d .
C12 C 0.2941(5) 0.4951(8) 1.0162(2) 0.0412(16) Uani 1 1 d .
C13 C 0.1849(6) 0.6369(9) 1.0521(2) 0.0513(18) Uani 1 1 d .
H5 H 0.1546 0.6810 1.0749 0.062 Uiso 1 1 calc R
C14 C 0.2737(5) 0.5568(9) 1.0610(2) 0.0450(17) Uani 1 1 d .
C15 C 0.3503(5) 0.5216(9) 1.1013(2) 0.0475(17) Uani 1 1 d .
C16 C 0.3917(5) 0.4175(9) 1.0332(2) 0.0448(16) Uani 1 1 d .
C17 C 0.4223(6) 0.4460(9) 1.0844(2) 0.0479(17) Uani 1 1 d .
C18 C 0.5226(5) 0.3864(9) 1.1017(2) 0.0465(17) Uani 1 1 d .
H6 H 0.5618 0.3939 1.1329 0.056 Uiso 1 1 calc R
C19 C 0.5480(5) 0.3184(9) 1.0640(2) 0.0447(16) Uani 1 1 d .
H7 H 0.6093 0.2697 1.0649 0.054 Uiso 1 1 calc R
N1 N 0.3930(4) 0.2154(7) 0.95074(17) 0.0447(14) Uani 1 1 d .
N2 N 0.2539(4) 0.3506(7) 0.90135(18) 0.0438(14) Uani 1 1 d .
H8 H 0.2752 0.3084 0.9296 0.053 Uiso 1 1 calc R
N3 N 0.1492(4) 0.6410(7) 1.00466(19) 0.0464(14) Uani 1 1 d .
H9 H 0.0938 0.6887 0.9909 0.056 Uiso 1 1 calc R
N4 N 0.4704(4) 0.3298(7) 1.02284(18) 0.0431(14) Uani 1 1 d .
C20 C 0.3732(5) 0.0910(8) 0.8233(2) 0.0429(16) Uani 1 1 d .
C21 C 0.4088(5) 0.1768(8) 0.7900(2) 0.0439(16) Uani 1 1 d .
C22 C 0.4283(6) 0.0994(11) 0.7498(2) 0.054(2) Uani 1 1 d .
C23 C 0.4075(6) -0.0683(9) 0.7432(2) 0.0487(18) Uani 1 1 d .
C24 C 0.3733(6) -0.1602(9) 0.7761(2) 0.0486(18) Uani 1 1 d .
C25 C 0.3542(6) -0.0770(9) 0.8143(2) 0.0486(17) Uani 1 1 d .
F1 F 0.4283(3) 0.3397(5) 0.79517(15) 0.0564(11) Uani 1 1 d .
F2 F 0.4635(3) 0.1835(6) 0.71795(13) 0.0558(11) Uani 1 1 d .
F3 F 0.4269(4) -0.1441(6) 0.70467(15) 0.0693(14) Uani 1 1 d .
F4 F 0.3562(4) -0.3226(6) 0.76952(17) 0.0727(14) Uani 1 1 d .
F5 F 0.3118(3) -0.1659(5) 0.84437(14) 0.0554(11) Uani 1 1 d .
C26 C 0.0949(5) 0.7066(9) 0.9120(2) 0.0443(16) Uani 1 1 d .
C27 C -0.0004(5) 0.6633(9) 0.8903(2) 0.0448(17) Uani 1 1 d .
C28 C -0.0718(6) 0.7772(11) 0.8729(2) 0.053(2) Uani 1 1 d .
C29 C -0.0484(6) 0.9467(10) 0.8756(2) 0.0487(18) Uani 1 1 d .
C30 C 0.0440(6) 0.9960(10) 0.8965(2) 0.0508(18) Uani 1 1 d .
C31 C 0.1136(5) 0.8755(10) 0.9140(2) 0.0491(18) Uani 1 1 d .
F6 F -0.0269(3) 0.4983(5) 0.88774(14) 0.0576(11) Uani 1 1 d .
F7 F -0.1662(3) 0.7299(6) 0.85370(16) 0.0641(13) Uani 1 1 d .
F8 F -0.1185(4) 1.0601(7) 0.85922(17) 0.0736(14) Uani 1 1 d .
F9 F 0.0668(4) 1.1580(5) 0.89902(16) 0.0628(12) Uani 1 1 d .
F10 F 0.2062(3) 0.9302(5) 0.93385(14) 0.0546(11) Uani 1 1 d .
C32 C 0.3533(5) 0.5577(11) 1.1518(2) 0.0525(19) Uani 1 1 d .
C33 C 0.3369(6) 0.7117(11) 1.1681(3) 0.057(2) Uani 1 1 d .
C34 C 0.3448(6) 0.7490(14) 1.2157(3) 0.074(3) Uani 1 1 d .
C35 C 0.3662(7) 0.6212(17) 1.2479(3) 0.082(3) Uani 1 1 d .
C36 C 0.3814(7) 0.4619(15) 1.2334(3) 0.076(3) Uani 1 1 d .
C37 C 0.3771(6) 0.4308(13) 1.1860(2) 0.061(2) Uani 1 1 d .
F11 F 0.3164(4) 0.8442(6) 1.13706(15) 0.0657(13) Uani 1 1 d .
F12 F 0.3308(4) 0.9048(9) 1.22996(18) 0.0931(19) Uani 1 1 d .
F13 F 0.3726(4) 0.6497(9) 1.29478(16) 0.101(2) Uani 1 1 d .
F14 F 0.4027(4) 0.3339(9) 1.26523(16) 0.095(2) Uani 1 1 d .
F15 F 0.3940(4) 0.2743(7) 1.17308(15) 0.0682(13) Uani 1 1 d .
C38 C -0.2281(7) 0.8973(11) 0.9593(3) 0.066(2) Uani 1 1 d .
H10 H -0.2234 1.0139 0.9510 0.099 Uiso 1 1 calc R
H11 H -0.2648 0.8883 0.9835 0.099 Uiso 1 1 calc R
H12 H -0.2614 0.8348 0.9314 0.099 Uiso 1 1 calc R
C39 C -0.1302(7) 0.8294(10) 0.9776(3) 0.057(2) Uani 1 1 d .
N5 N -0.0519(6) 0.7796(10) 0.9911(2) 0.068(2) Uani 1 1 d .

loop_
_atom_site_aniso_label
_atom_site_aniso_U_11
_atom_site_aniso_U_22
_atom_site_aniso_U_33
_atom_site_aniso_U_23
_atom_site_aniso_U_13
_atom_site_aniso_U_12
C1 0.044(4) 0.053(4) 0.023(3) 0.006(2) 0.000(3) -0.003(3)
C2 0.038(4) 0.054(4) 0.036(3) 0.003(3) 0.011(3) 0.001(3)
C3 0.047(5) 0.064(5) 0.033(3) -0.003(3) 0.008(3) 0.005(3)
C4 0.052(5) 0.051(4) 0.032(3) 0.001(3) 0.002(3) 0.007(3)
C5 0.053(5) 0.048(4) 0.030(3) -0.006(3) 0.009(3) -0.003(3)
C6 0.045(4) 0.052(4) 0.027(3) -0.004(3) 0.004(3) 0.008(3)
C7 0.049(5) 0.076(5) 0.020(3) 0.000(3) 0.000(3) -0.002(4)
C8 0.045(4) 0.071(5) 0.025(3) 0.001(3) 0.002(3) 0.003(4)
C9 0.033(4) 0.060(4) 0.029(3) 0.009(3) 0.004(3) 0.004(3)
C10 0.035(4) 0.052(4) 0.028(3) 0.003(3) 0.002(3) 0.005(3)
C11 0.044(4) 0.054(4) 0.031(3) 0.001(3) 0.005(3) -0.004(3)
C12 0.044(4) 0.059(4) 0.018(3) -0.001(2) 0.003(3) -0.002(3)
C13 0.059(5) 0.063(5) 0.030(3) 0.006(3) 0.006(3) -0.005(4)
C14 0.037(4) 0.068(5) 0.029(3) -0.008(3) 0.006(3) 0.003(3)
C15 0.048(5) 0.074(5) 0.017(3) 0.001(3) 0.001(3) -0.005(3)
C16 0.036(4) 0.070(5) 0.026(3) 0.008(3) 0.002(3) -0.001(3)
C17 0.051(5) 0.063(4) 0.030(3) -0.002(3) 0.009(3) 0.002(3)
C18 0.039(4) 0.070(5) 0.027(3) -0.006(3) -0.001(3) -0.002(3)
C19 0.039(4) 0.062(4) 0.031(3) 0.000(3) 0.006(3) 0.000(3)
N1 0.053(4) 0.059(4) 0.020(3) 0.000(2) 0.006(3) 0.000(3)
N2 0.046(4) 0.058(4) 0.023(3) -0.001(2) 0.001(2) 0.004(3)
N3 0.042(4) 0.065(4) 0.030(3) 0.005(2) 0.005(3) 0.003(3)
N4 0.046(4) 0.059(4) 0.021(3) 0.002(2) 0.003(2) -0.001(3)
C20 0.050(4) 0.048(4) 0.027(3) -0.007(3) 0.002(3) -0.002(3)
C21 0.051(5) 0.049(4) 0.030(3) -0.004(3) 0.007(3) 0.005(3)
C22 0.054(5) 0.085(6) 0.021(3) -0.009(3) 0.005(3) 0.006(4)
C23 0.054(5) 0.059(5) 0.033(3) -0.019(3) 0.008(3) -0.005(3)
C24 0.054(5) 0.055(5) 0.038(4) -0.008(3) 0.015(3) -0.010(3)
C25 0.048(5) 0.064(5) 0.029(3) -0.001(3) 0.001(3) -0.002(3)
F1 0.071(3) 0.055(3) 0.043(2) -0.0058(17) 0.013(2) -0.003(2)
F2 0.059(3) 0.081(3) 0.029(2) 0.0024(18) 0.012(2) 0.006(2)
F3 0.088(4) 0.083(3) 0.037(2) -0.018(2) 0.016(2) -0.003(3)
F4 0.095(4) 0.066(3) 0.055(3) -0.017(2) 0.015(3) -0.011(3)
F5 0.064(3) 0.061(3) 0.040(2) 0.0006(17) 0.012(2) -0.007(2)
C26 0.053(5) 0.056(4) 0.022(3) 0.006(2) 0.007(3) -0.001(3)
C27 0.040(4) 0.067(5) 0.027(3) 0.008(3) 0.007(3) -0.003(3)
C28 0.043(5) 0.093(6) 0.024(3) 0.001(3) 0.009(3) -0.004(4)
C29 0.048(5) 0.065(5) 0.030(3) 0.007(3) 0.005(3) 0.011(4)
C30 0.051(5) 0.071(5) 0.032(3) 0.005(3) 0.015(3) -0.002(4)
C31 0.037(4) 0.081(5) 0.028(3) 0.004(3) 0.005(3) -0.002(4)
F6 0.058(3) 0.068(3) 0.042(2) -0.0047(18) 0.004(2) -0.015(2)
F7 0.052(3) 0.092(4) 0.044(2) 0.001(2) 0.004(2) 0.003(2)
F8 0.073(4) 0.095(4) 0.053(3) 0.004(2) 0.017(3) 0.024(3)
F9 0.081(3) 0.049(3) 0.059(3) 0.0059(18) 0.018(3) 0.000(2)
F10 0.059(3) 0.054(3) 0.046(2) -0.0003(17) 0.003(2) -0.004(2)
C32 0.041(5) 0.091(6) 0.025(3) -0.010(3) 0.008(3) -0.001(4)
C33 0.042(5) 0.097(6) 0.031(4) 0.006(4) 0.011(3) 0.011(4)
C34 0.049(5) 0.141(9) 0.031(4) -0.014(5) 0.010(4) 0.013(5)
C35 0.051(6) 0.177(11) 0.019(4) -0.006(5) 0.007(4) 0.011(6)
C36 0.053(6) 0.150(10) 0.024(4) 0.012(5) 0.005(4) 0.003(6)
C37 0.042(5) 0.120(8) 0.022(3) 0.017(4) 0.010(3) 0.013(4)
F11 0.062(3) 0.096(4) 0.038(2) -0.003(2) 0.011(2) 0.016(2)
F12 0.076(4) 0.156(6) 0.048(3) -0.032(3) 0.016(3) 0.026(4)
F13 0.065(4) 0.216(7) 0.023(2) -0.013(3) 0.013(2) 0.025(4)
F14 0.081(4) 0.170(6) 0.030(2) 0.034(3) 0.007(2) 0.014(4)
F15 0.070(3) 0.093(4) 0.039(2) 0.015(2) 0.010(2) 0.009(3)
C38 0.074(6) 0.065(5) 0.052(5) 0.011(4) 0.002(4) 0.008(4)
C39 0.074(6) 0.063(5) 0.034(4) 0.002(3) 0.013(4) -0.006(4)
N5 0.068(5) 0.095(6) 0.041(4) -0.001(3) 0.013(4) 0.010(4)

loop_
_atom_type_symbol
_atom_type_description
_atom_type_scat_dispersion_real
_atom_type_scat_dispersion_imag
_atom_type_scat_source
C C 0.0033 0.0016 'International Tables Vol C Tables 4.2.6.8 and 6.1.1.4'
H H 0.0000 0.0000 'International Tables Vol C Tables 4.2.6.8 and 6.1.1.4'
N N 0.0061 0.0033 'International Tables Vol C Tables 4.2.6.8 and 6.1.1.4'
F F 0.0171 0.0103 'International Tables Vol C Tables 4.2.6.8 and 6.1.1.4'

loop_
_geom_angle_atom_site_label_1
_geom_angle_atom_site_label_2
_geom_angle_atom_site_label_3
_geom_angle
N1 C1 N4 118.2(6)
N1 C1 C2 110.9(6)
N4 C1 C2 130.8(6)
C3 C2 C1 105.5(6)
C3 C2 H1 127.3
C1 C2 H1 127.3
C2 C3 C4 107.0(6)
C2 C3 H2 126.5
C4 C3 H2 126.5
N1 C4 C5 119.6(6)
N1 C4 C3 107.8(6)
C5 C4 C3 129.5(6)
C4 C5 C6 118.6(6)
C4 C5 C20 122.1(6)
C6 C5 C20 119.0(6)
N2 C6 C5 119.5(6)
N2 C6 C7 105.1(6)
C5 C6 C7 134.8(6)
C8 C7 C6 108.9(6)
C8 C7 H3 125.5
C6 C7 H3 125.5
C7 C8 C9 107.8(6)
C7 C8 H4 126.1
C9 C8 H4 126.1
N2 C9 C10 120.2(6)
N2 C9 C8 105.0(6)
C10 C9 C8 134.8(6)
C9 C10 C11 129.9(6)
C9 C10 C26 112.9(5)
C11 C10 C26 117.2(5)
N3 C11 C10 111.3(6)
N3 C11 C12 105.3(5)
C10 C11 C12 143.4(6)
C11 C12 C16 154.3(6)
C11 C12 C14 103.1(6)
C16 C12 C14 102.0(5)
N3 C13 C14 107.5(6)
N3 C13 H5 126.2
C14 C13 H5 126.2
C13 C14 C15 136.5(6)
C13 C14 C12 110.6(6)
C15 C14 C12 112.9(6)
C17 C15 C14 105.8(6)
C17 C15 C32 126.5(7)
C14 C15 C32 127.7(7)
N4 C16 C17 104.1(6)
N4 C16 C12 148.7(6)
C17 C16 C12 107.1(6)
C15 C17 C18 139.3(6)
C15 C17 C16 111.9(6)
C18 C17 C16 108.7(6)
C19 C18 C17 106.0(6)
C19 C18 H6 127.0
C17 C18 H6 127.0
C18 C19 N4 111.1(6)
C18 C19 H7 124.5
N4 C19 H7 124.5
C1 N1 C4 108.3(6)
C9 N2 C6 112.9(5)
C9 N2 H8 123.5
C6 N2 H8 123.5
C13 N3 C11 113.3(6)
C13 N3 H9 123.4
C11 N3 H9 123.4
C1 N4 C16 129.7(6)
C1 N4 C19 119.3(6)
C16 N4 C19 109.7(5)
C21 C20 C25 115.9(6)
C21 C20 C5 123.6(6)
C25 C20 C5 120.4(6)
F1 C21 C20 120.5(6)
F1 C21 C22 116.6(6)
C20 C21 C22 122.9(7)
F2 C22 C23 119.8(6)
F2 C22 C21 122.4(7)
C23 C22 C21 117.8(6)
F3 C23 C22 118.1(6)
F3 C23 C24 120.5(7)
C22 C23 C24 121.3(6)
F4 C24 C25 121.7(6)
F4 C24 C23 120.2(6)
C25 C24 C23 118.1(7)
F5 C25 C24 117.7(6)
F5 C25 C20 118.5(6)
C24 C25 C20 123.8(6)
C31 C26 C27 114.8(7)
C31 C26 C10 123.6(7)
C27 C26 C10 121.5(7)
C28 C27 F6 117.4(7)
C28 C27 C26 123.4(7)
F6 C27 C26 119.2(6)
C27 C28 F7 121.6(7)
C27 C28 C29 119.2(7)
F7 C28 C29 119.1(7)
F8 C29 C30 120.4(7)
F8 C29 C28 119.8(7)
C30 C29 C28 119.8(7)
F9 C30 C29 120.0(7)
F9 C30 C31 121.3(7)
C29 C30 C31 118.7(7)
F10 C31 C26 119.1(7)
F10 C31 C30 116.8(7)
C26 C31 C30 124.1(7)
C33 C32 C37 116.1(7)
C33 C32 C15 123.6(7)
C37 C32 C15 120.2(7)
C32 C33 F11 119.7(6)
C32 C33 C34 124.1(8)
F11 C33 C34 116.0(8)
F12 C34 C35 120.4(8)
F12 C34 C33 121.6(9)
C35 C34 C33 118.0(9)
F13 C35 C34 120.6(10)
F13 C35 C36 119.0(10)
C34 C35 C36 120.5(7)
F14 C36 C35 120.9(8)
F14 C36 C37 119.2(10)
C35 C36 C37 119.9(9)
F15 C37 C36 118.5(8)
F15 C37 C32 120.2(6)
C36 C37 C32 121.3(9)
C39 C38 H10 109.5
C39 C38 H11 109.5
H10 C38 H11 109.5
C39 C38 H12 109.5
H10 C38 H12 109.5
H11 C38 H12 109.5
N5 C39 C38 177.9(9)

loop_
_geom_bond_atom_site_label_1
_geom_bond_atom_site_label_2
_geom_bond_distance
C1 N1 1.314(9)
C1 N4 1.395(8)
C1 C2 1.458(10)
C2 C3 1.371(10)
C2 H1 0.9500
C3 C4 1.457(10)
C3 H2 0.9500
C4 N1 1.384(8)
C4 C5 1.416(10)
C5 C6 1.429(10)
C5 C20 1.508(8)
C6 N2 1.383(8)
C6 C7 1.437(10)
C7 C8 1.382(10)
C7 H3 0.9500
C8 C9 1.461(9)
C8 H4 0.9500
C9 N2 1.372(9)
C9 C10 1.401(9)
C10 C11 1.457(9)
C10 C26 1.513(10)
C11 N3 1.432(9)
C11 C12 1.492(10)
C12 C16 1.492(10)
C12 C14 1.499(8)
C13 N3 1.360(9)
C13 C14 1.384(11)
C13 H5 0.9500
C14 C15 1.426(10)
C15 C17 1.384(10)
C15 C32 1.503(8)
C16 N4 1.418(9)
C16 C17 1.475(9)
C17 C18 1.472(10)
C18 C19 1.361(9)
C18 H6 0.9500
C19 N4 1.425(9)
C19 H7 0.9500
N2 H8 0.8800
N3 H9 0.8800
C20 C21 1.391(9)
C20 C25 1.396(10)
C21 F1 1.346(8)
C21 C22 1.420(9)
C22 F2 1.346(8)
C22 C23 1.390(12)
C23 F3 1.372(7)
C23 C24 1.395(10)
C24 F4 1.339(9)
C24 C25 1.389(9)
C25 F5 1.385(8)
C26 C31 1.389(11)
C26 C27 1.394(10)
C27 C28 1.372(11)
C27 F6 1.382(8)
C28 F7 1.376(9)
C28 C29 1.406(12)
C29 F8 1.352(9)
C29 C30 1.367(11)
C30 F9 1.345(9)
C30 C31 1.393(11)
C31 F10 1.376(8)
C32 C33 1.372(12)
C32 C37 1.417(11)
C33 F11 1.390(9)
C33 C34 1.406(11)
C34 F12 1.356(12)
C34 C35 1.383(15)
C35 F13 1.376(9)
C35 C36 1.389(16)
C36 F14 1.376(11)
C36 C37 1.401(10)
C37 F15 1.358(11)
C38 C39 1.469(13)
C38 H10 0.9800
C38 H11 0.9800
C38 H12 0.9800
C39 N5 1.158(11)

loop_
_geom_torsion_atom_site_label_1
_geom_torsion_atom_site_label_2
_geom_torsion_atom_site_label_3
_geom_torsion_atom_site_label_4
_geom_torsion
N1 C1 C2 C3 3.6(8)
N4 C1 C2 C3 -172.1(7)
C1 C2 C3 C4 1.2(8)
C2 C3 C4 N1 -5.4(8)
C2 C3 C4 C5 154.2(7)
N1 C4 C5 C6 8.1(10)
C3 C4 C5 C6 -149.4(8)
N1 C4 C5 C20 -177.6(6)
C3 C4 C5 C20 24.8(12)
C4 C5 C6 N2 -10.5(10)
C20 C5 C6 N2 175.0(6)
C4 C5 C6 C7 158.6(8)
C20 C5 C6 C7 -15.9(13)
N2 C6 C7 C8 5.0(9)
C5 C6 C7 C8 -165.2(8)
C6 C7 C8 C9 -2.3(9)
C7 C8 C9 N2 -1.3(8)
C7 C8 C9 C10 176.5(8)
N2 C9 C10 C11 6.9(12)
C8 C9 C10 C11 -170.6(8)
N2 C9 C10 C26 -171.7(6)
C8 C9 C10 C26 10.8(12)
C9 C10 C11 N3 -162.9(7)
C26 C10 C11 N3 15.6(9)
C9 C10 C11 C12 20.9(16)
C26 C10 C11 C12 -160.5(9)
N3 C11 C12 C16 -171.0(13)
C10 C11 C12 C16 5(2)
N3 C11 C12 C14 -3.1(7)
C10 C11 C12 C14 173.1(9)
N3 C13 C14 C15 174.7(9)
N3 C13 C14 C12 -3.8(9)
C11 C12 C14 C13 4.3(8)
C16 C12 C14 C13 178.9(6)
C11 C12 C14 C15 -174.5(6)
C16 C12 C14 C15 0.1(8)
C13 C14 C15 C17 -175.6(9)
C12 C14 C15 C17 2.8(9)
C13 C14 C15 C32 4.5(15)
C12 C14 C15 C32 -177.1(7)
C11 C12 C16 N4 -13(2)
C14 C12 C16 N4 178.6(11)
C11 C12 C16 C17 165.1(13)
C14 C12 C16 C17 -2.8(7)
C14 C15 C17 C18 174.0(9)
C32 C15 C17 C18 -6.2(15)
C14 C15 C17 C16 -4.7(9)
C32 C15 C17 C16 175.2(7)
N4 C16 C17 C15 -175.9(6)
C12 C16 C17 C15 4.9(8)
N4 C16 C17 C18 5.0(8)
C12 C16 C17 C18 -174.2(6)
C15 C17 C18 C19 178.1(9)
C16 C17 C18 C19 -3.2(8)
C17 C18 C19 N4 0.1(8)
N4 C1 N1 C4 169.2(6)
C2 C1 N1 C4 -7.1(7)
C5 C4 N1 C1 -154.3(7)
C3 C4 N1 C1 7.7(8)
C10 C9 N2 C6 -173.5(6)
C8 C9 N2 C6 4.6(8)
C5 C6 N2 C9 166.0(6)
C7 C6 N2 C9 -6.0(8)
C14 C13 N3 C11 1.6(9)
C10 C11 N3 C13 -176.5(6)
C12 C11 N3 C13 1.1(8)
N1 C1 N4 C16 -2.3(10)
C2 C1 N4 C16 173.2(6)
N1 C1 N4 C19 163.7(6)
C2 C1 N4 C19 -20.8(10)
C17 C16 N4 C1 162.1(7)
C12 C16 N4 C1 -19.4(16)
C17 C16 N4 C19 -5.0(7)
C12 C16 N4 C19 173.6(11)
C18 C19 N4 C1 -165.3(6)
C18 C19 N4 C16 3.3(8)
C4 C5 C20 C21 -105.7(9)
C6 C5 C20 C21 68.5(10)
C4 C5 C20 C25 75.1(10)
C6 C5 C20 C25 -110.7(8)
C25 C20 C21 F1 179.2(7)
C5 C20 C21 F1 -0.1(11)
C25 C20 C21 C22 -2.1(11)
C5 C20 C21 C22 178.6(7)
F1 C21 C22 F2 -0.6(11)
C20 C21 C22 F2 -179.4(7)
F1 C21 C22 C23 -179.1(7)
C20 C21 C22 C23 2.1(11)
F2 C22 C23 F3 2.0(11)
C21 C22 C23 F3 -179.4(6)
F2 C22 C23 C24 178.3(7)
C21 C22 C23 C24 -3.1(11)
F3 C23 C24 F4 -2.1(11)
C22 C23 C24 F4 -178.3(7)
F3 C23 C24 C25 -179.6(7)
C22 C23 C24 C25 4.2(12)
F4 C24 C25 F5 -3.3(11)
C23 C24 C25 F5 174.2(7)
F4 C24 C25 C20 178.1(7)
C23 C24 C25 C20 -4.4(12)
C21 C20 C25 F5 -175.2(6)
C5 C20 C25 F5 4.1(10)
C21 C20 C25 C24 3.3(11)
C5 C20 C25 C24 -177.4(7)
C9 C10 C26 C31 -108.9(7)
C11 C10 C26 C31 72.2(8)
C9 C10 C26 C27 66.8(8)
C11 C10 C26 C27 -112.0(7)
C31 C26 C27 C28 -1.3(9)
C10 C26 C27 C28 -177.4(6)
C31 C26 C27 F6 -178.2(5)
C10 C26 C27 F6 5.8(9)
F6 C27 C28 F7 0.2(9)
C26 C27 C28 F7 -176.7(6)
F6 C27 C28 C29 178.7(5)
C26 C27 C28 C29 1.8(9)
C27 C28 C29 F8 -179.0(5)
F7 C28 C29 F8 -0.5(9)
C27 C28 C29 C30 -1.5(10)
F7 C28 C29 C30 177.0(6)
F8 C29 C30 F9 -2.8(9)
C28 C29 C30 F9 179.7(6)
F8 C29 C30 C31 178.4(6)
C28 C29 C30 C31 0.9(9)
C27 C26 C31 F10 -178.5(5)
C10 C26 C31 F10 -2.5(9)
C27 C26 C31 C30 0.7(9)
C10 C26 C31 C30 176.6(6)
F9 C30 C31 F10 -0.1(9)
C29 C30 C31 F10 178.7(6)
F9 C30 C31 C26 -179.3(6)
C29 C30 C31 C26 -0.5(10)
C17 C15 C32 C33 126.5(9)
C14 C15 C32 C33 -53.7(12)
C17 C15 C32 C37 -51.4(11)
C14 C15 C32 C37 128.5(9)
C37 C32 C33 F11 177.9(7)
C15 C32 C33 F11 -0.1(12)
C37 C32 C33 C34 1.6(13)
C15 C32 C33 C34 -176.3(8)
C32 C33 C34 F12 177.9(8)
F11 C33 C34 F12 1.4(12)
C32 C33 C34 C35 -2.9(14)
F11 C33 C34 C35 -179.3(8)
F12 C34 C35 F13 0.8(14)
C33 C34 C35 F13 -178.5(8)
F12 C34 C35 C36 -179.4(8)
C33 C34 C35 C36 1.4(14)
F13 C35 C36 F14 -0.1(14)
C34 C35 C36 F14 -180.0(8)
F13 C35 C36 C37 -178.8(8)
C34 C35 C36 C37 1.3(15)
F14 C36 C37 F15 0.1(13)
C35 C36 C37 F15 178.8(8)
F14 C36 C37 C32 178.6(7)
C35 C36 C37 C32 -2.7(14)
C33 C32 C37 F15 179.7(7)
C15 C32 C37 F15 -2.3(11)
C33 C32 C37 C36 1.2(12)
C15 C32 C37 C36 179.3(8)
